data_2202756
loop_
_publ_author_name
'Rademeyer, Melanie'

_publ_section_title
;
 Benzylammonium nitrate
;
_journal_issue 11
_journal_name_full 'Acta Crystallographica Section E'
_journal_page_first o1860
_journal_page_last o1861
_journal_paper_doi 10.1107/S1600536803024243
_journal_volume 59
_journal_year 2003
_chemical_formula_iupac 'C7 H10 N 1+, N O3 1-'
_chemical_formula_moiety 'C7 H10 N 1+, N O3 1-'
_chemical_formula_sum 'C7 H10 N2 O3'
_chemical_formula_weight 170.17
_chemical_name_systematic
;
Benzylammonium nitrate
;
_space_group_IT_number 61
_symmetry_cell_setting orthorhombic
_symmetry_space_group_name_Hall '-P 2ac 2ab'
_symmetry_space_group_name_H-M 'P b c a'
_atom_sites_solution_hydrogens geom
_atom_sites_solution_primary direct
_atom_sites_solution_secondary difmap
_audit_creation_method SHELXL-97
_cell_angle_alpha 90.00
_cell_angle_beta 90.00
_cell_angle_gamma 90.00
_cell_formula_units_Z 8
_cell_length_a 9.817(2)
_cell_length_b 11.043(3)
_cell_length_c 15.819(4)
_cell_measurement_reflns_used 944
_cell_measurement_temperature 120(2)
_cell_measurement_theta_max 32
_cell_measurement_theta_min 2
_cell_volume 1714.9(7)
_computing_cell_refinement 'CrysAlis CCD'
_computing_data_collection 'CrysAlis CCD (Oxford Diffraction, 2003)'
_computing_data_reduction 'CrysAlis RED (Oxford Diffraction, 2003)'
_computing_molecular_graphics 'ORTEP-3 for Windows (Farrugia, 1997) and MERCURY (Bruno et al, 2002)'
_computing_publication_material 'WinGX (Farrugia, 1999)'
_computing_structure_refinement 'SHELXL97 (Sheldrick, 1997)'
_computing_structure_solution 'SHELXS97 (Sheldrick, 1997)'
_diffrn_ambient_temperature 293(2)
_diffrn_measured_fraction_theta_full 0.995
_diffrn_measured_fraction_theta_max 0.995
_diffrn_measurement_device_type 'Oxford Excalibur2'
_diffrn_measurement_method \w-2\q
_diffrn_radiation_monochromator graphite
_diffrn_radiation_source 'fine-focus sealed tube'
_diffrn_radiation_type MoK\a
_diffrn_radiation_wavelength 0.71073
_diffrn_reflns_av_R_equivalents 0.0367
_diffrn_reflns_av_sigmaI/netI 0.0322
_diffrn_reflns_limit_h_max 11
_diffrn_reflns_limit_h_min -12
_diffrn_reflns_limit_k_max 14
_diffrn_reflns_limit_k_min -14
_diffrn_reflns_limit_l_max 18
_diffrn_reflns_limit_l_min -20
_diffrn_reflns_number 13426
_diffrn_reflns_theta_full 25.00
_diffrn_reflns_theta_max 28.00
_diffrn_reflns_theta_min 3.91
_diffrn_standards_decay_% <2
_diffrn_standards_interval_count n/a
_diffrn_standards_interval_time n/a
_diffrn_standards_number n/a
_exptl_absorpt_coefficient_mu 0.104
_exptl_absorpt_correction_type none
_exptl_crystal_colour colourless
_exptl_crystal_density_diffrn 1.318
_exptl_crystal_density_method 'not measured'
_exptl_crystal_description block
_exptl_crystal_F_000 720
_exptl_crystal_size_max 0.2
_exptl_crystal_size_mid 0.2
_exptl_crystal_size_min 0.15
_refine_diff_density_max 0.292
_refine_diff_density_min -0.309
_refine_ls_extinction_method none
_refine_ls_goodness_of_fit_ref 1.293
_refine_ls_hydrogen_treatment mixed
_refine_ls_matrix_type full
_refine_ls_number_parameters 121
_refine_ls_number_reflns 2060
_refine_ls_number_restraints 15
_refine_ls_restrained_S_all 1.382
_refine_ls_R_factor_all 0.0876
_refine_ls_R_factor_gt 0.0685
_refine_ls_shift/su_max 0.026
_refine_ls_shift/su_mean 0.005
_refine_ls_structure_factor_coef Fsqd
_refine_ls_weighting_details 'calc w = 1/[\s^2^(Fo^2^)+(0.085P)^2^] where P = (Fo^2^+2Fc^2^)/3'
_refine_ls_weighting_scheme calc
_refine_ls_wR_factor_gt 0.1604
_refine_ls_wR_factor_ref 0.1716
_reflns_number_gt 1792
_reflns_number_total 2060
_reflns_threshold_expression I>2\s(I)
_cod_data_source_file na6260.cif
_cod_data_source_block I
_cod_database_code 2202756
_cod_database_fobs_code 2202756

loop_
_symmetry_equiv_pos_as_xyz
'x, y, z'
'-x+1/2, -y, z+1/2'
'-x, y+1/2, -z+1/2'
'x+1/2, -y+1/2, -z'
'-x, -y, -z'
'x-1/2, y, -z-1/2'
'x, -y-1/2, z-1/2'
'-x-1/2, y-1/2, z'

loop_
_atom_site_label
_atom_site_fract_x
_atom_site_fract_y
_atom_site_fract_z
_atom_site_U_iso_or_equiv
_atom_site_adp_type
_atom_site_calc_flag
_atom_site_refinement_flags
_atom_site_occupancy
_atom_site_disorder_assembly
_atom_site_disorder_group
_atom_site_type_symbol
O2 0.52714(14) 1.08618(16) 0.29904(10) 0.0265(4) Uani d . 1 . . O
C1 0.89985(19) 0.8805(2) 0.46285(13) 0.0185(5) Uani d D 1 . . C
C6 0.9542(2) 0.7694(2) 0.50094(14) 0.0238(5) Uani d D 1 . . C
H6 1.0275 0.7330 0.4737 0.029 Uiso calc R 1 . . H
C7 0.9544(2) 0.9432(2) 0.38432(13) 0.0234(5) Uani d . 1 . . C
H7A 0.9225 1.0264 0.3830 0.028 Uiso calc R 1 . . H
H7B 1.0532 0.9444 0.3860 0.028 Uiso calc R 1 . . H
C2 0.79586(19) 0.9372(2) 0.49952(13) 0.0205(5) Uani d D 1 . . C
H2 0.7582 1.0082 0.4782 0.025 Uiso calc R 1 . . H
C3 0.7481(2) 0.8806(2) 0.57320(13) 0.0253(5) Uani d D 1 . . C
H3 0.6755 0.9172 0.6010 0.030 Uiso calc R 1 . . H
C5 0.9062(2) 0.7130(2) 0.57448(15) 0.0263(5) Uani d D 1 . . C
H5 0.9441 0.6423 0.5961 0.032 Uiso calc R 1 . . H
N1 0.90714(18) 0.8778(2) 0.30571(11) 0.0189(4) Uani d . 1 . . N
O1 0.72202(14) 1.10996(16) 0.31419(10) 0.0274(4) Uani d . 1 . . O
O3 0.64631(15) 0.91142(15) 0.28442(11) 0.0264(4) Uani d . 1 . . O
N2 0.63336(17) 1.03605(19) 0.29935(11) 0.0209(4) Uani d . 1 . . N
C4 0.8026(2) 0.7688(2) 0.61023(14) 0.0267(6) Uani d D 1 . . C
H4 0.7638 0.7373 0.6592 0.032 Uiso calc R 1 . . H
H1A 0.922(2) 0.792(3) 0.3060(16) 0.026(7) Uiso d . 1 . . H
H1B 0.947(3) 0.924(3) 0.259(2) 0.055(9) Uiso d . 1 . . H
H1C 0.819(3) 0.889(2) 0.2975(16) 0.031(7) Uiso d . 1 . . H

loop_
_atom_site_aniso_label
_atom_site_aniso_U_11
_atom_site_aniso_U_22
_atom_site_aniso_U_33
_atom_site_aniso_U_12
_atom_site_aniso_U_13
_atom_site_aniso_U_23
O2 0.0087(7) 0.0446(11) 0.0263(9) 0.0052(6) -0.0016(6) -0.0070(7)
C1 0.0120(9) 0.0293(12) 0.0143(10) -0.0061(8) -0.0017(7) -0.0033(9)
C6 0.0138(9) 0.0356(14) 0.0221(11) 0.0007(9) -0.0006(8) -0.0060(10)
C7 0.0143(9) 0.0405(14) 0.0153(10) -0.0081(9) -0.0001(7) -0.0045(10)
C2 0.0142(10) 0.0291(13) 0.0183(10) -0.0016(8) -0.0021(7) -0.0005(9)
C3 0.0118(9) 0.0449(15) 0.0192(11) -0.0047(9) 0.0012(8) -0.0059(10)
C5 0.0234(11) 0.0298(13) 0.0257(12) 0.0000(9) -0.0073(8) 0.0042(10)
N1 0.0119(9) 0.0303(12) 0.0145(9) -0.0038(7) -0.0002(6) -0.0006(8)
O1 0.0118(7) 0.0357(10) 0.0346(10) -0.0050(6) -0.0067(6) 0.0005(7)
O3 0.0158(7) 0.0300(10) 0.0333(10) -0.0003(6) -0.0033(6) -0.0022(7)
N2 0.0137(9) 0.0330(11) 0.0161(9) 0.0001(7) -0.0017(6) 0.0011(8)
C4 0.0214(10) 0.0427(15) 0.0160(10) -0.0129(10) -0.0013(8) 0.0038(10)

loop_
_atom_type_symbol
_atom_type_description
_atom_type_scat_dispersion_real
_atom_type_scat_dispersion_imag
_atom_type_scat_source
C C 0.0033 0.0016 'International Tables Vol C Tables 4.2.6.8 and 6.1.1.4'
N N 0.0061 0.0033 'International Tables Vol C Tables 4.2.6.8 and 6.1.1.4'
H H 0.0000 0.0000 'International Tables Vol C Tables 4.2.6.8 and 6.1.1.4'
O O 0.0106 0.0060 'International Tables Vol C Tables 4.2.6.8 and 6.1.1.4'

loop_
_geom_angle_atom_site_label_1
_geom_angle_atom_site_label_2
_geom_angle_atom_site_label_3
_geom_angle
C2 C1 C6 119.6(2)
C2 C1 C7 114.3(2)
C6 C1 C7 126.06(19)
C5 C6 C1 126.2(2)
C5 C6 H6 116.9
C1 C6 H6 116.9
N1 C7 C1 110.24(17)
N1 C7 H7A 109.6
C1 C7 H7A 109.6
N1 C7 H7B 109.6
C1 C7 H7B 109.6
H7A C7 H7B 108.1
C1 C2 C3 114.1(2)
C1 C2 H2 122.9
C3 C2 H2 122.9
C2 C3 C4 125.7(2)
C2 C3 H3 117.1
C4 C3 H3 117.1
C4 C5 C6 114.1(2)
C4 C5 H5 123.0
C6 C5 H5 123.0
C7 N1 H1A 115.0(16)
C7 N1 H1B 105(2)
H1A N1 H1B 117(2)
C7 N1 H1C 111.0(17)
H1A N1 H1C 106(2)
H1B N1 H1C 102(3)
O2 N2 O1 108.6(2)
O2 N2 O3 122.66(18)
O1 N2 O3 128.78(17)
C5 C4 C3 120.3(2)
C5 C4 H4 119.9
C3 C4 H4 119.9

loop_
_geom_bond_atom_site_label_1
_geom_bond_atom_site_label_2
_geom_bond_site_symmetry_2
_geom_bond_distance
_geom_bond_publ_flag
O2 N2 . 1.181(2) ?
C1 C2 . 1.331(3) ?
C1 C6 . 1.467(3) ?
C1 C7 . 1.520(3) ?
C6 C5 . 1.402(3) ?
C6 H6 . 0.9300 ?
C7 N1 . 1.511(3) ?
C7 H7A . 0.9700 ?
C7 H7B . 0.9700 ?
C2 C3 . 1.403(3) ?
C2 H2 . 0.9300 ?
C3 C4 . 1.468(3) ?
C3 H3 . 0.9300 ?
C5 C4 . 1.317(3) ?
C5 H5 . 0.9300 ?
N1 H1A . 0.96(3) ?
N1 H1B . 0.99(4) ?
N1 H1C . 0.89(3) ?
O1 N2 . 1.216(2) ?
O3 N2 . 1.402(3) ?
C4 H4 . 0.9300 ?

loop_
_geom_hbond_atom_site_label_D
_geom_hbond_atom_site_label_H
_geom_hbond_atom_site_label_A
_geom_hbond_site_symmetry_A
_geom_hbond_distance_DH
_geom_hbond_distance_HA
_geom_hbond_distance_DA
_geom_hbond_angle_DHA
N1 H1B O2 6_656 0.99(4) 2.15(3) 3.071(3) 154(3)
N1 H1C O3 . 0.89(3) 1.72(3) 2.609(2) 178(3)
N1 H1A O2 8_755 0.96(3) 2.33(3) 3.286(3) 175(2)
N1 H1A O1 8_755 0.96(3) 2.46(3) 3.221(3) 136(2)
N1 H1B O3 6_656 0.99(4) 2.08(3) 2.772(2) 126(3)

loop_
_cod_related_entry_id
_cod_related_entry_database
_cod_related_entry_code
1 ChemSpider 15572555
